data_7710727
loop_
_publ_author_name
'Bauer, Josh'
'Benz, Maximilian'
'Klap\"otke, Thomas M'
'Stierstorfer, J\"org'

_publ_section_title
;
 Chemistry of 2,5-diaminotetrazole.
;
_journal_name_full 'Dalton transactions (Cambridge, England : 2003)'
_journal_paper_doi 10.1039/d2dt01480g
_journal_year 2022
_chemical_formula_moiety '	C2 H7 N6, N O3'
_chemical_formula_sum 'C2 H7 N7 O3'
_chemical_formula_weight 177.15
_chemical_name_common '2,5-diamino-4-methyltetrazolium nitrate'
_chemical_name_systematic
;
2,5-diamino-4-methyltetrazolium nitrate
;
_space_group_IT_number 14
_space_group_name_Hall '-P 2ybc'
_space_group_name_H-M_alt 'P 1 21/c 1'
_symmetry_cell_setting monoclinic
_symmetry_Int_Tables_number 14
_symmetry_space_group_name_Hall '-P 2ybc'
_symmetry_space_group_name_H-M 'P 1 21/c 1'
_atom_sites_solution_hydrogens difmap
_audit_creation_date
;
'Fri Mar 10 20:17:57 2017'
;
_audit_creation_method SHELXL-2013
_audit_update_record
;
2022-05-11 deposited with the CCDC.	2022-07-21 downloaded from the CCDC.
;
_cell_angle_alpha 90
_cell_angle_beta 103.315(7)
_cell_angle_gamma 90
_cell_formula_units_Z 4
_cell_length_a 7.6448(5)
_cell_length_b 8.8744(7)
_cell_length_c 10.6105(7)
_cell_measurement_reflns_used 1744
_cell_measurement_temperature 173(2)
_cell_measurement_theta_max 31.3300
_cell_measurement_theta_min 4.8060
_cell_volume 700.50(9)
_computing_cell_refinement
;
CrysAlisPro, Agilent Technologies,
Version 1.171.37.33 (release 27-03-2014 CrysAlis171 .NET)
(compiled Mar 27 2014,17:12:48)
;
_computing_data_collection
;
CrysAlisPro, Agilent Technologies,
Version 1.171.37.33 (release 27-03-2014 CrysAlis171 .NET)
(compiled Mar 27 2014,17:12:48)
;
_computing_data_reduction
;
CrysAlisPro, Agilent Technologies,
Version 1.171.37.33 (release 27-03-2014 CrysAlis171 .NET)
(compiled Mar 27 2014,17:12:48)
;
_computing_structure_refinement 'SHELXL-2013 (Sheldrick, 2013)'
_diffrn_ambient_temperature 173(2)
_diffrn_detector 'CCD plate'
_diffrn_detector_area_resol_mean 15.9809
_diffrn_detector_type Sapphire3
_diffrn_measured_fraction_theta_full 0.996
_diffrn_measured_fraction_theta_max 0.996
_diffrn_measurement_details
;
#__ type_ start__ end____ width___ exp.time_
  1 omega  -97.00   -5.00   1.0000   15.0000
omega____ theta____ kappa____ phi______ frames
    -      -28.6994  -57.0000 -150.0000 92

#__ type_ start__ end____ width___ exp.time_
  2 omega  -52.00   42.00   1.0000   15.0000
omega____ theta____ kappa____ phi______ frames
    -      -28.6994   57.0000    0.0000 94

#__ type_ start__ end____ width___ exp.time_
  3 omega   -1.00  102.00   1.0000   15.0000
omega____ theta____ kappa____ phi______ frames
    -       29.7932   77.0000   90.0000 103

#__ type_ start__ end____ width___ exp.time_
  4 omega   49.00   75.00   1.0000   15.0000
omega____ theta____ kappa____ phi______ frames
    -       29.7932  -99.0000  -30.0000 26

#__ type_ start__ end____ width___ exp.time_
  5 omega  -23.00    6.00   1.0000   15.0000
omega____ theta____ kappa____ phi______ frames
    -       29.7932  -99.0000   90.0000 29

#__ type_ start__ end____ width___ exp.time_
  6 omega  -24.00   69.00   1.0000   15.0000
omega____ theta____ kappa____ phi______ frames
    -       29.7932  -99.0000 -180.0000 93

#__ type_ start__ end____ width___ exp.time_
  7 omega  -17.00    9.00   1.0000   15.0000
omega____ theta____ kappa____ phi______ frames
    -       29.7932  -99.0000  -30.0000 26

;
_diffrn_measurement_device 'four-circle diffractometer'
_diffrn_measurement_device_type 'Xcalibur, Sapphire3'
_diffrn_measurement_method '\w scans'
_diffrn_orient_matrix_UB_11 -0.0645808000
_diffrn_orient_matrix_UB_12 0.0469021000
_diffrn_orient_matrix_UB_13 -0.0404057000
_diffrn_orient_matrix_UB_21 -0.0690355000
_diffrn_orient_matrix_UB_22 -0.0341308000
_diffrn_orient_matrix_UB_23 0.0247881000
_diffrn_orient_matrix_UB_31 0.0121720000
_diffrn_orient_matrix_UB_32 0.0550385000
_diffrn_orient_matrix_UB_33 0.0496927000
_diffrn_radiation_monochromator graphite
_diffrn_radiation_probe x-ray
_diffrn_radiation_type MoK\a
_diffrn_radiation_wavelength 0.71073
_diffrn_reflns_av_R_equivalents 0.0373
_diffrn_reflns_av_sigmaI/netI 0.0631
_diffrn_reflns_av_unetI/netI 0.0328
_diffrn_reflns_Laue_measured_fraction_full 0.996
_diffrn_reflns_Laue_measured_fraction_max 0.996
_diffrn_reflns_limit_h_max 9
_diffrn_reflns_limit_h_min -9
_diffrn_reflns_limit_k_max 10
_diffrn_reflns_limit_k_min -9
_diffrn_reflns_limit_l_max 13
_diffrn_reflns_limit_l_min -13
_diffrn_reflns_number 5086
_diffrn_reflns_point_group_measured_fraction_full 0.996
_diffrn_reflns_point_group_measured_fraction_max 0.996
_diffrn_reflns_theta_full 25.242
_diffrn_reflns_theta_max 25.998
_diffrn_reflns_theta_min 4.255
_diffrn_source 'Enhance (Mo) X-ray Source'
_exptl_absorpt_coefficient_mu 0.150
_exptl_absorpt_correction_T_max 0.99999
_exptl_absorpt_correction_T_min 0.63754
_exptl_absorpt_correction_type multi-scan
_exptl_absorpt_process_details
;
CrysAlisPro, Agilent Technologies,
Version 1.171.37.33 (release 27-03-2014 CrysAlis171 .NET)
(compiled Mar 27 2014,17:12:48)
Empirical absorption correction using spherical harmonics,
 implemented in SCALE3 ABSPACK scaling algorithm.
;
_exptl_crystal_colour colorless
_exptl_crystal_density_diffrn 1.680
_exptl_crystal_description block
_exptl_crystal_F_000 368
_exptl_crystal_size_max 0.452
_exptl_crystal_size_mid 0.349
_exptl_crystal_size_min 0.163
_refine_diff_density_max 0.304
_refine_diff_density_min -0.252
_refine_diff_density_rms 0.060
_refine_ls_extinction_method none
_refine_ls_goodness_of_fit_ref 1.120
_refine_ls_hydrogen_treatment refall
_refine_ls_matrix_type full
_refine_ls_number_parameters 137
_refine_ls_number_reflns 1371
_refine_ls_number_restraints 0
_refine_ls_restrained_S_all 1.120
_refine_ls_R_factor_all 0.0512
_refine_ls_R_factor_gt 0.0424
_refine_ls_shift/su_max 0.000
_refine_ls_shift/su_mean 0.000
_refine_ls_structure_factor_coef Fsqd
_refine_ls_weighting_details 'w=1/[\s^2^(Fo^2^)+(0.0575P)^2^+0.2871P] where P=(Fo^2^+2Fc^2^)/3'
_refine_ls_weighting_scheme calc
_refine_ls_wR_factor_gt 0.1091
_refine_ls_wR_factor_ref 0.1156
_reflns_Friedel_coverage 0.000
_reflns_number_gt 1169
_reflns_number_total 1371
_reflns_threshold_expression 'I > 2\s(I)'
_cod_data_source_file d2dt01480g2.cif
_cod_data_source_block mx114
_cod_database_code 7710727
_shelx_space_group_comment
;
The symmetry employed for this shelxl refinement is uniquely defined
by the following loop, which should always be used as a source of
symmetry information in preference to the above space-group names.
They are only intended as comments.
;
_shelx_estimated_absorpt_t_min 0.935
_shelx_estimated_absorpt_t_max 0.976
_shelxl_version_number 2013-4

loop_
_space_group_symop_operation_xyz
'x, y, z'
'-x, y+1/2, -z+1/2'
'-x, -y, -z'
'x, -y-1/2, z-1/2'

loop_
_atom_site_label
_atom_site_type_symbol
_atom_site_fract_x
_atom_site_fract_y
_atom_site_fract_z
_atom_site_U_iso_or_equiv
_atom_site_adp_type
_atom_site_occupancy
_atom_site_site_symmetry_order
_atom_site_calc_flag
_atom_site_refinement_flags_posn
_atom_site_refinement_flags_adp
_atom_site_refinement_flags_occupancy
_atom_site_disorder_assembly
_atom_site_disorder_group
N1 N 0.1540(2) 0.21403(19) -0.01167(14) 0.0209(4) Uani 1 1 d . . . . .
N2 N 0.3230(2) 0.16957(19) 0.03700(14) 0.0200(4) Uani 1 1 d . . . . .
N3 N 0.3511(2) 0.09224(19) 0.14295(15) 0.0212(4) Uani 1 1 d . . . . .
N4 N 0.1885(2) 0.08366(19) 0.16714(14) 0.0198(4) Uani 1 1 d . . . . .
N5 N -0.1080(2) 0.1661(2) 0.06706(17) 0.0236(4) Uani 1 1 d . . . . .
N6 N 0.4671(2) 0.2016(2) -0.01799(16) 0.0234(4) Uani 1 1 d . . . . .
C1 C 0.0673(2) 0.1579(2) 0.07376(17) 0.0191(4) Uani 1 1 d . . . . .
C2 C 0.1579(3) -0.0043(3) 0.27699(19) 0.0244(5) Uani 1 1 d . . . . .
O1 O 0.3867(2) 0.50707(18) 0.08494(13) 0.0300(4) Uani 1 1 d . . . . .
O2 O 0.26562(19) 0.42888(18) 0.23863(13) 0.0322(4) Uani 1 1 d . . . . .
O3 O 0.2413(2) 0.66336(18) 0.17987(14) 0.0334(4) Uani 1 1 d . . . . .
N7 N 0.29573(18) 0.53302(17) 0.16616(12) 0.0127(3) Uani 1 1 d . . . . .
H6B H 0.475(3) 0.305(3) -0.017(2) 0.036(7) Uiso 1 1 d . . . . .
H2B H 0.063(3) -0.080(3) 0.244(2) 0.036(7) Uiso 1 1 d . . . . .
H2A H 0.271(3) -0.049(3) 0.314(2) 0.024(6) Uiso 1 1 d . . . . .
H6A H 0.436(3) 0.169(3) -0.097(3) 0.035(7) Uiso 1 1 d . . . . .
H5A H -0.155(3) 0.147(3) 0.134(3) 0.043(7) Uiso 1 1 d . . . . .
H5B H -0.173(3) 0.216(3) 0.002(3) 0.033(6) Uiso 1 1 d . . . . .
H2C H 0.110(3) 0.060(3) 0.334(3) 0.040(7) Uiso 1 1 d . . . . .

loop_
_atom_site_aniso_label
_atom_site_aniso_U_11
_atom_site_aniso_U_22
_atom_site_aniso_U_33
_atom_site_aniso_U_23
_atom_site_aniso_U_13
_atom_site_aniso_U_12
N1 0.0216(8) 0.0230(9) 0.0176(7) -0.0012(6) 0.0038(6) 0.0006(6)
N2 0.0197(8) 0.0243(9) 0.0154(8) -0.0011(6) 0.0031(6) 0.0001(6)
N3 0.0226(8) 0.0241(9) 0.0166(8) -0.0011(6) 0.0037(6) -0.0003(7)
N4 0.0213(8) 0.0223(9) 0.0153(7) -0.0003(6) 0.0031(6) 0.0009(6)
N5 0.0214(9) 0.0299(10) 0.0197(9) 0.0023(7) 0.0048(7) 0.0008(7)
N6 0.0221(9) 0.0294(11) 0.0201(9) -0.0020(7) 0.0078(7) -0.0019(7)
C1 0.0240(9) 0.0188(10) 0.0138(8) -0.0027(7) 0.0031(7) -0.0008(7)
C2 0.0284(11) 0.0297(12) 0.0155(9) 0.0041(8) 0.0058(8) 0.0019(9)
O1 0.0355(8) 0.0350(9) 0.0238(7) -0.0072(6) 0.0156(6) -0.0062(6)
O2 0.0302(8) 0.0419(10) 0.0236(7) 0.0098(6) 0.0042(6) -0.0051(7)
O3 0.0365(9) 0.0339(9) 0.0282(8) -0.0028(6) 0.0039(6) 0.0103(7)
N7 0.0139(7) 0.0175(8) 0.0077(7) 0.0013(5) 0.0048(5) 0.0006(6)

loop_
_atom_type_symbol
_atom_type_description
_atom_type_scat_dispersion_real
_atom_type_scat_dispersion_imag
_atom_type_scat_source
C C 0.0033 0.0016 'International Tables Vol C Tables 4.2.6.8 and 6.1.1.4'
N N 0.0061 0.0033 'International Tables Vol C Tables 4.2.6.8 and 6.1.1.4'
O O 0.0106 0.0060 'International Tables Vol C Tables 4.2.6.8 and 6.1.1.4'
H H 0.0000 0.0000 'International Tables Vol C Tables 4.2.6.8 and 6.1.1.4'

loop_
_geom_angle_atom_site_label_1
_geom_angle_atom_site_label_2
_geom_angle_atom_site_label_3
_geom_angle
_geom_angle_site_symmetry_1
_geom_angle_site_symmetry_3
_geom_angle_publ_flag
N2 N1 C1 102.38(15) . . ?
N3 N2 N1 116.46(15) . . ?
N3 N2 N6 119.01(15) . . ?
N1 N2 N6 124.53(15) . . ?
N2 N3 N4 102.88(15) . . ?
N3 N4 C1 110.02(15) . . ?
N3 N4 C2 120.82(16) . . ?
C1 N4 C2 129.05(16) . . ?
C1 N5 H5A 122.8(17) . . ?
C1 N5 H5B 117.1(15) . . ?
H5A N5 H5B 118(2) . . ?
N2 N6 H6B 104.7(14) . . ?
N2 N6 H6A 105.9(16) . . ?
H6B N6 H6A 111(2) . . ?
N5 C1 N1 126.55(18) . . ?
N5 C1 N4 125.13(18) . . ?
N1 C1 N4 108.26(16) . . ?
N4 C2 H2B 108.7(14) . . ?
N4 C2 H2A 104.5(13) . . ?
H2B C2 H2A 112(2) . . ?
N4 C2 H2C 109.5(16) . . ?
H2B C2 H2C 106(2) . . ?
H2A C2 H2C 116(2) . . ?
O1 N7 O3 120.35(15) . . ?
O1 N7 O2 119.79(15) . . ?
O3 N7 O2 119.79(15) . . ?

loop_
_geom_bond_atom_site_label_1
_geom_bond_atom_site_label_2
_geom_bond_distance
_geom_bond_site_symmetry_2
_geom_bond_publ_flag
N1 N2 1.336(2) . ?
N1 C1 1.336(2) . ?
N2 N3 1.292(2) . ?
N2 N6 1.390(2) . ?
N3 N4 1.328(2) . ?
N4 C1 1.361(2) . ?
N4 C2 1.466(2) . ?
N5 C1 1.327(2) . ?
N5 H5A 0.88(3) . ?
N5 H5B 0.87(3) . ?
N6 H6B 0.91(3) . ?
N6 H6A 0.87(3) . ?
C2 H2B 0.99(3) . ?
C2 H2A 0.95(2) . ?
C2 H2C 0.96(3) . ?
O1 N7 1.247(2) . ?
O2 N7 1.257(2) . ?
O3 N7 1.249(2) . ?

loop_
_geom_contact_atom_site_label_1
_geom_contact_atom_site_label_2
_geom_contact_distance
_geom_contact_site_symmetry_1
_geom_contact_site_symmetry_2
_geom_contact_publ_flag
? ? ? ? ? ?

loop_
_geom_hbond_atom_site_label_D
_geom_hbond_atom_site_label_H
_geom_hbond_atom_site_label_A
_geom_hbond_distance_DH
_geom_hbond_distance_HA
_geom_hbond_distance_DA
_geom_hbond_angle_DHA
_geom_hbond_site_symmetry_A
N6 H6B O1 0.91(3) 2.28(3) 3.037(2) 140.4(19) .
N6 H6B O1 0.91(3) 2.19(3) 2.967(2) 142(2) 3_665
C2 H2B O2 0.99(3) 2.56(2) 3.258(3) 127.1(18) 2_545
C2 H2A O1 0.95(2) 2.64(2) 3.454(3) 144.1(18) 2_645
N6 H6A O2 0.87(3) 2.11(3) 2.924(2) 156(2) 4_565
N5 H5A O2 0.88(3) 2.61(3) 3.359(2) 143(2) 2_545
N5 H5A O3 0.88(3) 2.23(3) 3.084(2) 163(2) 2_545
N5 H5B O3 0.87(3) 2.17(3) 2.994(2) 159(2) 3_565
C2 H2C N1 0.96(3) 2.56(3) 3.420(3) 149(2) 4_566
N6 H6B O1 0.91(3) 2.28(3) 3.037(2) 140.4(19) .
N6 H6B O1 0.91(3) 2.19(3) 2.967(2) 142(2) 3_665
C2 H2B O2 0.99(3) 2.56(2) 3.258(3) 127.1(18) 2_545
C2 H2A O1 0.95(2) 2.64(2) 3.454(3) 144.1(18) 2_645
N6 H6A O2 0.87(3) 2.11(3) 2.924(2) 156(2) 4_565
N5 H5A O2 0.88(3) 2.61(3) 3.359(2) 143(2) 2_545
N5 H5A O3 0.88(3) 2.23(3) 3.084(2) 163(2) 2_545
N5 H5B O3 0.87(3) 2.17(3) 2.994(2) 159(2) 3_565
C2 H2C N1 0.96(3) 2.56(3) 3.420(3) 149(2) 4_566

loop_
_geom_torsion_atom_site_label_1
_geom_torsion_atom_site_label_2
_geom_torsion_atom_site_label_3
_geom_torsion_atom_site_label_4
_geom_torsion
_geom_torsion_site_symmetry_1
_geom_torsion_site_symmetry_2
_geom_torsion_site_symmetry_3
_geom_torsion_site_symmetry_4
_geom_torsion_publ_flag
C1 N1 N2 N3 0.0(2) . . . . ?
C1 N1 N2 N6 -179.62(17) . . . . ?
N1 N2 N3 N4 0.2(2) . . . . ?
N6 N2 N3 N4 179.84(16) . . . . ?
N2 N3 N4 C1 -0.3(2) . . . . ?
N2 N3 N4 C2 176.25(16) . . . . ?
N2 N1 C1 N5 -177.32(18) . . . . ?
N2 N1 C1 N4 -0.20(19) . . . . ?
N3 N4 C1 N5 177.51(18) . . . . ?
C2 N4 C1 N5 1.3(3) . . . . ?
N3 N4 C1 N1 0.3(2) . . . . ?
C2 N4 C1 N1 -175.86(18) . . . . ?
